data_2015743
loop_
_publ_author_name
'Portilla, Jaime'
'Mata, Ernesto G.'
'Nogueras, Manuel'
'Cobo, Justo'
'Low, John N.'
'Glidewell, Christopher'

_publ_section_title
;
 Three substituted 4-pyrazolylbenzoates: hydrogen-bonded supramolecular
 structures in one, two and three dimensions
;
_journal_coeditor_code GG3055
_journal_issue 1
_journal_name_full 'Acta Crystallographica Section C'
_journal_page_first o21
_journal_page_last o25
_journal_paper_doi 10.1107/S0108270106050360
_journal_volume 63
_journal_year 2007
_chemical_formula_iupac 'C11 H11 N3 O2, H2 O'
_chemical_formula_moiety 'C11 H11 N3 O2, H2 O'
_chemical_formula_sum 'C11 H13 N3 O3'
_chemical_formula_weight 235.24
_chemical_melting_point 468
_chemical_name_systematic
;
4-(5-Amino-3-methyl-1H-pyrazol-1-yl)benzoic acid monohydrate
;
_space_group_IT_number 14
_symmetry_cell_setting monoclinic
_symmetry_space_group_name_Hall '-P 2yn'
_symmetry_space_group_name_H-M 'P 1 21/n 1'
_atom_sites_solution_hydrogens geom
_atom_sites_solution_primary direct
_atom_sites_solution_secondary difmap
_cell_angle_alpha 90.00
_cell_angle_beta 91.8140(16)
_cell_angle_gamma 90.00
_cell_formula_units_Z 4
_cell_length_a 8.0166(2)
_cell_length_b 7.5082(2)
_cell_length_c 18.5507(5)
_cell_measurement_reflns_used 2551
_cell_measurement_temperature 120(2)
_cell_measurement_theta_max 27.52
_cell_measurement_theta_min 2.20
_cell_volume 1116.01(5)
_computing_cell_refinement 'DENZO (Otwinowski & Minor, 1997) and COLLECT'
_computing_data_collection 'COLLECT (Hooft, 1999)'
_computing_data_reduction 'DENZO and COLLECT'
_computing_molecular_graphics 'PLATON (Spek, 2003)'
_computing_publication_material 'SHELXL97 and PRPKAPPA (Ferguson, 1999)'
_computing_structure_refinement 'OSCAIL and SHELXL97 (Sheldrick, 1997)'
_computing_structure_solution 'OSCAIL (McArdle, 2003) and SHELXS97 (Sheldrick, 1997)'
_diffrn_ambient_temperature 120(2)
_diffrn_detector_area_resol_mean 9.091
_diffrn_measured_fraction_theta_full 0.996
_diffrn_measured_fraction_theta_max 0.996
_diffrn_measurement_device_type 'Bruker--Nonius KappaCCD'
_diffrn_measurement_method '\f and \w scans'
_diffrn_radiation_monochromator graphite
_diffrn_radiation_source 'Bruker-Nonius FR591 rotating anode'
_diffrn_radiation_type 'Mo K\a'
_diffrn_radiation_wavelength 0.71073
_diffrn_reflns_av_R_equivalents 0.0308
_diffrn_reflns_av_sigmaI/netI 0.0277
_diffrn_reflns_limit_h_max 10
_diffrn_reflns_limit_h_min -7
_diffrn_reflns_limit_k_max 9
_diffrn_reflns_limit_k_min -9
_diffrn_reflns_limit_l_max 24
_diffrn_reflns_limit_l_min -24
_diffrn_reflns_number 11603
_diffrn_reflns_theta_full 27.52
_diffrn_reflns_theta_max 27.52
_diffrn_reflns_theta_min 2.20
_diffrn_standards_decay_% 0
_exptl_absorpt_coefficient_mu 0.104
_exptl_absorpt_correction_T_max 0.982
_exptl_absorpt_correction_T_min 0.961
_exptl_absorpt_correction_type multi-scan
_exptl_absorpt_process_details '(SADABS; Sheldrick, 2003)'
_exptl_crystal_colour yellow
_exptl_crystal_density_diffrn 1.400
_exptl_crystal_density_method 'not measured'
_exptl_crystal_description block
_exptl_crystal_F_000 496
_exptl_crystal_size_max 0.54
_exptl_crystal_size_mid 0.36
_exptl_crystal_size_min 0.18
_refine_diff_density_max 0.32
_refine_diff_density_min -0.28
_refine_ls_extinction_method none
_refine_ls_goodness_of_fit_ref 1.099
_refine_ls_hydrogen_treatment constr
_refine_ls_matrix_type full
_refine_ls_number_parameters 155
_refine_ls_number_reflns 2551
_refine_ls_number_restraints 0
_refine_ls_restrained_S_all 1.099
_refine_ls_R_factor_all 0.0540
_refine_ls_R_factor_gt 0.0400
_refine_ls_shift/su_max 0.000
_refine_ls_shift/su_mean 0.000
_refine_ls_structure_factor_coef Fsqd
_refine_ls_weighting_details 'w=1/[\s^2^(Fo^2^)+(0.0673P)^2^+0.2827P] where P=(Fo^2^+2Fc^2^)/3'
_refine_ls_weighting_scheme calc
_refine_ls_wR_factor_gt 0.1122
_refine_ls_wR_factor_ref 0.1208
_reflns_number_gt 2037
_reflns_number_total 2551
_reflns_threshold_expression I>2\s(I)
_cod_data_source_file gg3055.cif
_cod_data_source_block III
_cod_original_sg_symbol_H-M 'P 21/n'
_cod_database_code 2015743
_cod_database_fobs_code 2015743

loop_
_symmetry_equiv_pos_as_xyz
'x, y, z'
'x+1/2, -y+1/2, z+1/2'
'-x, -y, -z'
'-x-1/2, y-1/2, -z-1/2'

loop_
_atom_site_type_symbol
_atom_site_label
_atom_site_fract_x
_atom_site_fract_y
_atom_site_fract_z
_atom_site_U_iso_or_equiv
_atom_site_adp_type
_atom_site_calc_flag
_atom_site_refinement_flags
_atom_site_occupancy
C C1 0.17150(16) 0.63530(18) 0.46782(7) 0.0171(3) Uani d . 1
C C11 0.17354(17) 0.66367(18) 0.54763(7) 0.0180(3) Uani d . 1
O O11 0.06887(13) 0.75336(14) 0.57694(5) 0.0255(3) Uani d . 1
O O12 0.29894(12) 0.58321(15) 0.58222(5) 0.0246(3) Uani d . 1
C C2 0.29764(17) 0.54166(19) 0.43474(7) 0.0184(3) Uani d . 1
C C3 0.29292(17) 0.51800(19) 0.36044(7) 0.0187(3) Uani d . 1
C C4 0.16013(17) 0.58775(18) 0.31982(7) 0.0171(3) Uani d . 1
C C5 0.03112(17) 0.67883(19) 0.35215(7) 0.0191(3) Uani d . 1
C C6 0.03817(17) 0.70322(18) 0.42628(7) 0.0188(3) Uani d . 1
N N41 0.15166(14) 0.56078(15) 0.24359(6) 0.0179(3) Uani d . 1
N N42 0.00292(15) 0.50508(16) 0.21120(6) 0.0213(3) Uani d . 1
C C13 0.03479(18) 0.49248(18) 0.14122(7) 0.0204(3) Uani d . 1
C C431 -0.0995(2) 0.4290(2) 0.08958(8) 0.0293(4) Uani d . 1
C C44 0.19977(17) 0.54112(19) 0.12778(7) 0.0200(3) Uani d . 1
C C45 0.27172(17) 0.58320(17) 0.19403(7) 0.0169(3) Uani d . 1
N N45 0.43384(14) 0.63540(16) 0.21309(6) 0.0202(3) Uani d . 1
O O1 0.29447(13) 0.58432(14) 0.72233(5) 0.0243(3) Uani d . 1
H H12 0.2917 0.5930 0.6331 0.037 Uiso d R 1
H H2 0.3875 0.4936 0.4631 0.022 Uiso calc R 1
H H3 0.3795 0.4549 0.3377 0.022 Uiso calc R 1
H H5 -0.0604 0.7236 0.3239 0.023 Uiso calc R 1
H H6 -0.0484 0.7666 0.4489 0.023 Uiso calc R 1
H H43A -0.0710 0.3101 0.0720 0.044 Uiso calc R 1
H H43B -0.1096 0.5116 0.0488 0.044 Uiso calc R 1
H H43C -0.2058 0.4237 0.1142 0.044 Uiso calc R 1
H H44 0.2513 0.5444 0.0824 0.024 Uiso calc R 1
H H45A 0.4399 0.7197 0.2483 0.024 Uiso d R 1
H H45B 0.4888 0.6763 0.1742 0.024 Uiso d R 1
H H1A 0.1985 0.5509 0.7423 0.036 Uiso d R 1
H H1B 0.3772 0.5174 0.7419 0.036 Uiso d R 1

loop_
_atom_site_aniso_label
_atom_site_aniso_U_11
_atom_site_aniso_U_22
_atom_site_aniso_U_33
_atom_site_aniso_U_12
_atom_site_aniso_U_13
_atom_site_aniso_U_23
C1 0.0163(7) 0.0208(7) 0.0141(6) -0.0033(5) 0.0011(5) 0.0002(5)
C11 0.0155(6) 0.0235(7) 0.0151(6) -0.0031(5) 0.0009(5) 0.0001(5)
O11 0.0249(6) 0.0345(6) 0.0173(5) 0.0049(5) 0.0032(4) -0.0051(4)
O12 0.0204(5) 0.0404(6) 0.0128(5) 0.0045(4) -0.0003(4) -0.0007(4)
C2 0.0147(7) 0.0257(7) 0.0146(6) -0.0004(5) -0.0008(5) 0.0014(5)
C3 0.0154(7) 0.0251(7) 0.0156(6) 0.0005(5) 0.0024(5) -0.0010(5)
C4 0.0186(7) 0.0199(7) 0.0128(6) -0.0039(5) 0.0010(5) 0.0004(5)
C5 0.0170(6) 0.0238(7) 0.0165(6) 0.0001(5) -0.0018(5) 0.0017(5)
C6 0.0166(7) 0.0225(7) 0.0175(6) 0.0005(5) 0.0029(5) -0.0003(5)
N41 0.0157(6) 0.0253(6) 0.0125(5) -0.0019(5) -0.0005(4) 0.0002(4)
N42 0.0178(6) 0.0305(7) 0.0154(5) -0.0018(5) -0.0027(4) -0.0002(5)
C13 0.0228(7) 0.0222(7) 0.0160(6) 0.0022(6) -0.0019(5) 0.0006(5)
C431 0.0246(8) 0.0437(10) 0.0191(7) -0.0016(7) -0.0046(6) -0.0032(6)
C44 0.0221(7) 0.0250(7) 0.0131(6) 0.0024(6) 0.0015(5) 0.0004(5)
C45 0.0181(7) 0.0175(6) 0.0151(6) 0.0007(5) 0.0016(5) 0.0021(5)
N45 0.0187(6) 0.0267(6) 0.0152(5) -0.0046(5) 0.0024(4) 0.0006(4)
O1 0.0181(5) 0.0392(6) 0.0157(5) -0.0017(4) 0.0004(4) 0.0020(4)

loop_
_atom_type_symbol
_atom_type_description
_atom_type_scat_dispersion_real
_atom_type_scat_dispersion_imag
_atom_type_scat_source
C C 0.0033 0.0016 'International Tables Vol C Tables 4.2.6.8 and 6.1.1.4'
H H 0.0000 0.0000 'International Tables Vol C Tables 4.2.6.8 and 6.1.1.4'
N N 0.0061 0.0033 'International Tables Vol C Tables 4.2.6.8 and 6.1.1.4'
O O 0.0106 0.0060 'International Tables Vol C Tables 4.2.6.8 and 6.1.1.4'

loop_
_geom_angle_atom_site_label_1
_geom_angle_atom_site_label_2
_geom_angle_atom_site_label_3
_geom_angle
_geom_angle_publ_flag
C2 C1 C6 119.78(12) no
C2 C1 C11 121.58(12) no
C6 C1 C11 118.63(12) no
O11 C11 O12 124.09(11) no
O11 C11 C1 122.34(12) no
O12 C11 C1 113.58(11) no
C11 O12 H12 112.2 no
C3 C2 C1 120.35(12) no
C3 C2 H2 119.8 no
C1 C2 H2 119.8 no
C4 C3 C2 119.14(12) no
C4 C3 H3 120.4 no
C2 C3 H3 120.4 no
C3 C4 C5 121.30(11) no
C3 C4 N41 119.73(12) no
C5 C4 N41 118.93(12) no
C6 C5 C4 119.00(12) no
C6 C5 H5 120.5 no
C4 C5 H5 120.5 no
C5 C6 C1 120.41(12) no
C5 C6 H6 119.8 no
C1 C6 H6 119.8 no
C45 N41 N42 111.23(10) no
C45 N41 C4 129.66(11) no
N42 N41 C4 119.11(11) no
C13 N42 N41 104.78(11) no
N42 C13 C44 111.43(12) no
N42 C13 C431 119.31(13) no
C44 C13 C431 129.25(12) no
C13 C431 H43A 109.5 no
C13 C431 H43B 109.5 no
H43A C431 H43B 109.5 no
C13 C431 H43C 109.5 no
H43A C431 H43C 109.5 no
H43B C431 H43C 109.5 no
C45 C44 C13 105.76(12) no
C45 C44 H44 127.1 no
C13 C44 H44 127.1 no
N41 C45 C44 106.79(12) no
N41 C45 N45 122.49(11) no
C44 C45 N45 130.70(12) no
C45 N45 H45A 114.0 no
C45 N45 H45B 111.4 no
H45A N45 H45B 108.6 no
H1A O1 H1B 107.8 no

loop_
_geom_bond_atom_site_label_1
_geom_bond_atom_site_label_2
_geom_bond_distance
_geom_bond_publ_flag
C1 C2 1.3902(19) no
C1 C6 1.3943(19) no
C1 C11 1.4953(17) no
C11 O11 1.2174(17) no
C11 O12 1.3215(16) no
O12 H12 0.95 no
C2 C3 1.3891(18) no
C2 H2 0.95 no
C3 C4 1.3873(19) no
C3 H3 0.95 no
C4 C5 1.3915(19) no
C4 N41 1.4281(16) no
C5 C6 1.3867(18) no
C5 H5 0.95 no
C6 H6 0.95 no
N41 C45 1.3623(17) no
N41 N42 1.3828(16) no
N42 C13 1.3343(17) no
C13 C44 1.402(2) no
C13 C431 1.4961(19) no
C431 H43A 0.98 no
C431 H43B 0.98 no
C431 H43C 0.98 no
C44 C45 1.3778(18) no
C44 H44 0.95 no
C45 N45 1.3924(17) no
N45 H45A 0.91 no
N45 H45B 0.91 no
O1 H1A 0.90 no
O1 H1B 0.90 no

loop_
_geom_hbond_atom_site_label_D
_geom_hbond_atom_site_label_H
_geom_hbond_atom_site_label_A
_geom_hbond_site_symmetry_A
_geom_hbond_distance_DH
_geom_hbond_distance_HA
_geom_hbond_distance_DA
_geom_hbond_angle_DHA
_geom_hbond_publ_flag
O12 H12 O1 . 0.95 1.66 2.6005(13) 172 y
O1 H1A N42 3_566 0.90 1.90 2.8002(16) 176 y
O1 H1B N45 3_666 0.90 2.06 2.9556(15) 180 y
N45 H45A N42 4_666 0.91 2.31 3.1446(17) 152 y
N45 H45B O11 2_564 0.91 2.01 2.9020(15) 168 y

loop_
_geom_torsion_atom_site_label_1
_geom_torsion_atom_site_label_2
_geom_torsion_atom_site_label_3
_geom_torsion_atom_site_label_4
_geom_torsion
_geom_torsion_publ_flag
C2 C1 C11 O11 175.98(13) no
C6 C1 C11 O11 -4.8(2) no
C2 C1 C11 O12 -3.78(19) no
C6 C1 C11 O12 175.45(12) no
C6 C1 C2 C3 1.1(2) no
C11 C1 C2 C3 -179.71(13) no
C1 C2 C3 C4 -0.5(2) no
C2 C3 C4 C5 -0.8(2) no
C2 C3 C4 N41 -178.52(12) no
C3 C4 C5 C6 1.4(2) no
N41 C4 C5 C6 179.22(12) no
C4 C5 C6 C1 -0.9(2) no
C2 C1 C6 C5 -0.4(2) no
C11 C1 C6 C5 -179.61(13) no
C3 C4 N41 C45 -47.7(2) no
C5 C4 N41 C45 134.47(15) no
C3 C4 N41 N42 132.94(14) no
C5 C4 N41 N42 -44.87(17) no
C45 N41 N42 C13 0.52(15) no
C4 N41 N42 C13 179.98(12) no
N41 N42 C13 C44 -0.82(16) no
N41 N42 C13 C431 178.10(12) no
N42 C13 C44 C45 0.83(16) no
C431 C13 C44 C45 -177.96(14) no
N42 N41 C45 C44 -0.02(15) no
C4 N41 C45 C44 -179.41(13) no
N42 N41 C45 N45 -178.72(12) no
C4 N41 C45 N45 1.9(2) no
C13 C44 C45 N41 -0.46(15) no
C13 C44 C45 N45 178.09(14) no

loop_
_cod_related_entry_id
_cod_related_entry_database
_cod_related_entry_code
1 ChemSpider 21133326
